data_7021058
loop_
_publ_author_name
'Dom\'inguez-Mart\'in, Alicia'
'Choquesillo-Lazarte, Duane'
'Dobado, Jose A.'
'Vidal, Isaac'
'Lezama, Luis'
'Gonz\'alez-P\'erez, Josefa Mar\'ia'
'Casti\~neiras, Alfonso'
'Nicl\'os-Guti\'errez, Juan'

_publ_section_title
;
 From 7-azaindole to adenine: molecular recognition aspects on
 mixed-ligand Cu(ii) complexes with deaza-adenine ligands.
;
_journal_issue 17
_journal_name_full 'Dalton transactions (Cambridge, England : 2003)'
_journal_page_first 6119
_journal_page_last 6130
_journal_paper_doi 10.1039/c2dt32191b
_journal_volume 42
_journal_year 2013
_chemical_formula_moiety 'C17 H15 Cl Cu N4 O4, 2(H2 O)'
_chemical_formula_sum 'C17 H19 Cl Cu N4 O6'
_chemical_formula_weight 474.35
_chemical_name_systematic
;
?
;
_space_group_IT_number 14
_symmetry_cell_setting monoclinic
_symmetry_Int_Tables_number 14
_symmetry_space_group_name_Hall '-P 2ybc'
_symmetry_space_group_name_H-M 'P 1 21/c 1'
_atom_sites_solution_hydrogens difmap
_atom_sites_solution_primary direct
_atom_sites_solution_secondary difmap
_audit_creation_method SHELXL-97
_cell_angle_alpha 90.00
_cell_angle_beta 106.648(13)
_cell_angle_gamma 90.00
_cell_formula_units_Z 4
_cell_length_a 13.418(4)
_cell_length_b 7.707(2)
_cell_length_c 19.083(5)
_cell_measurement_reflns_used 1874
_cell_measurement_temperature 100(2)
_cell_measurement_theta_max 19.612
_cell_measurement_theta_min 2.335
_cell_volume 1890.7(9)
_computing_cell_refinement 'APEX2 Software (Bruker, 2005)'
_computing_data_collection 'APEX2 Software (Bruker, 2005)'
_computing_data_reduction 'APEX2 Software (Bruker, 2005)'
_computing_molecular_graphics 'PLATON (Spek, 2004)'
_computing_publication_material 'SHELXL-97 (Sheldrick, 2008)'
_computing_structure_refinement 'SHELXL-97 (Sheldrick, 2008)'
_computing_structure_solution 'SHELXS-97 (Sheldrick, 2008)'
_diffrn_ambient_temperature 100(2)
_diffrn_measured_fraction_theta_full 0.997
_diffrn_measured_fraction_theta_max 0.997
_diffrn_measurement_device_type 'Bruker X8 KappaAPEXII'
_diffrn_measurement_method 'omega and phi scans'
_diffrn_radiation_monochromator graphite
_diffrn_radiation_source 'fine-focus sealed tube'
_diffrn_radiation_type MoK\a
_diffrn_radiation_wavelength 0.71073
_diffrn_reflns_av_R_equivalents 0.0981
_diffrn_reflns_av_sigmaI/netI 0.1382
_diffrn_reflns_limit_h_max 16
_diffrn_reflns_limit_h_min -17
_diffrn_reflns_limit_k_max 9
_diffrn_reflns_limit_k_min 0
_diffrn_reflns_limit_l_max 24
_diffrn_reflns_limit_l_min 0
_diffrn_reflns_number 20471
_diffrn_reflns_theta_full 27.26
_diffrn_reflns_theta_max 27.26
_diffrn_reflns_theta_min 1.58
_exptl_absorpt_coefficient_mu 1.341
_exptl_absorpt_correction_T_max 0.9867
_exptl_absorpt_correction_T_min 0.6585
_exptl_absorpt_correction_type multi-scan
_exptl_absorpt_process_details SADABS
_exptl_crystal_colour blue
_exptl_crystal_density_diffrn 1.666
_exptl_crystal_density_method 'not measured'
_exptl_crystal_description needle
_exptl_crystal_F_000 972
_exptl_crystal_size_max 0.34
_exptl_crystal_size_mid 0.04
_exptl_crystal_size_min 0.01
_refine_diff_density_max 1.536
_refine_diff_density_min -1.771
_refine_diff_density_rms 0.149
_refine_ls_extinction_coef 0.0021(13)
_refine_ls_extinction_expression Fc^*^=kFc[1+0.001xFc^2^\l^3^/sin(2\q)]^-1/4^
_refine_ls_extinction_method SHELXL
_refine_ls_goodness_of_fit_ref 1.037
_refine_ls_hydrogen_treatment constr
_refine_ls_matrix_type full
_refine_ls_number_parameters 263
_refine_ls_number_reflns 4314
_refine_ls_number_restraints 0
_refine_ls_restrained_S_all 1.045
_refine_ls_R_factor_all 0.0896
_refine_ls_R_factor_gt 0.0722
_refine_ls_shift/su_max 0.001
_refine_ls_shift/su_mean 0.000
_refine_ls_structure_factor_coef Fsqd
_refine_ls_weighting_details 'calc w=1/[\s^2^(Fo^2^)+(0.0121P)^2^+0.0347P] where P=(Fo^2^+2Fc^2^)/3'
_refine_ls_weighting_scheme calc
_refine_ls_wR_factor_gt 0.1945
_refine_ls_wR_factor_ref 0.2107
_reflns_number_gt 4310
_reflns_number_total 4314
_reflns_threshold_expression >2sigma(I)
_cod_data_source_file c2dt32191b.txt
_cod_data_source_block C482_Comp.3
_cod_depositor_comments
;
The following automatic conversions were performed:

'_symmetry_cell_setting' value 'Monoclinic' changed to 'monoclinic'
according to /home/saulius/struct/CIF-dictionaries/cif_core.dic
dictionary named 'cif_core.dic' version 2.4.2 from 2011-04-26.

Automatic conversion script
Id: cif_fix_values 1891 2012-01-12 08:04:46Z andrius 
;
_cod_original_sg_symbol_H-M 'P 21/c'
_cod_database_code 7021058

loop_
_space_group_symop_id
_space_group_symop_operation_xyz
1 'x, y, z'
2 '-x, y+1/2, -z+1/2'
3 '-x, -y, -z'
4 'x, -y-1/2, z-1/2'

loop_
_atom_site_label
_atom_site_type_symbol
_atom_site_fract_x
_atom_site_fract_y
_atom_site_fract_z
_atom_site_U_iso_or_equiv
_atom_site_adp_type
_atom_site_occupancy
_atom_site_symmetry_multiplicity
_atom_site_calc_flag
_atom_site_refinement_flags
Cu1 Cu 0.02567(5) 0.19919(7) 0.14603(3) 0.0255(3) Uani 1 1 d .
Cl1 Cl 0.33535(12) 0.38694(16) -0.07407(8) 0.0358(4) Uani 1 1 d .
O11 O 0.0867(3) 0.4251(4) 0.1378(2) 0.0276(8) Uani 1 1 d .
O12 O 0.2201(3) 0.5903(4) 0.1937(2) 0.0305(8) Uani 1 1 d .
O21 O -0.0070(3) -0.0414(4) 0.1638(2) 0.0275(8) Uani 1 1 d .
O22 O 0.0317(3) -0.2275(4) 0.2575(2) 0.0271(8) Uani 1 1 d .
N10 N 0.1624(3) 0.1448(5) 0.2165(2) 0.0220(8) Uani 1 1 d .
N3 N -0.3601(4) 0.2303(5) -0.0426(3) 0.0284(9) Uani 1 1 d .
N7 N -0.0941(3) 0.2399(5) 0.0618(2) 0.0205(8) Uani 1 1 d .
N9 N -0.1883(4) 0.3034(5) -0.0520(3) 0.0294(10) Uani 1 1 d .
H9A H -0.2036 0.3379 -0.0978 0.035 Uiso 1 1 calc R
C1 C -0.3536(4) 0.1360(7) 0.0798(3) 0.0304(11) Uani 1 1 d .
H1 H -0.3919 0.0995 0.1120 0.036 Uiso 1 1 calc R
C2 C -0.4066(5) 0.1721(7) 0.0062(4) 0.0332(12) Uani 1 1 d .
H2 H -0.4797 0.1542 -0.0097 0.040 Uiso 1 1 calc R
C4 C -0.2567(4) 0.2471(6) -0.0152(3) 0.0248(9) Uani 1 1 d .
C5 C -0.1969(4) 0.2110(6) 0.0559(3) 0.0271(10) Uani 1 1 d .
C6 C -0.2484(4) 0.1525(6) 0.1055(3) 0.0261(10) Uani 1 1 d .
H6 H -0.2118 0.1256 0.1547 0.031 Uiso 1 1 calc R
C8 C -0.0944(4) 0.2950(6) -0.0043(3) 0.0256(10) Uani 1 1 d .
H8 H -0.0328 0.3257 -0.0164 0.031 Uiso 1 1 calc R
C11 C 0.2030(4) 0.3132(6) 0.2474(3) 0.0236(10) Uani 1 1 d .
H11A H 0.2799 0.3097 0.2644 0.028 Uiso 1 1 calc R
H11B H 0.1771 0.3405 0.2898 0.028 Uiso 1 1 calc R
C12 C 0.1675(4) 0.4498(7) 0.1894(3) 0.0276(10) Uani 1 1 d .
C21 C 0.1366(4) 0.0224(6) 0.2678(3) 0.0265(10) Uani 1 1 d .
H21A H 0.1155 0.0870 0.3061 0.032 Uiso 1 1 calc R
H21B H 0.1984 -0.0488 0.2919 0.032 Uiso 1 1 calc R
C22 C 0.0483(4) -0.0940(6) 0.2260(3) 0.0258(10) Uani 1 1 d .
C31 C 0.2355(5) 0.0564(6) 0.1821(3) 0.0330(12) Uani 1 1 d .
H31A H 0.2070 -0.0595 0.1649 0.040 Uiso 1 1 calc R
H31B H 0.3026 0.0386 0.2200 0.040 Uiso 1 1 calc R
C32 C 0.2560(4) 0.1530(6) 0.1183(3) 0.0289(11) Uani 1 1 d .
C33 C 0.3461(4) 0.2482(7) 0.1281(3) 0.0296(11) Uani 1 1 d .
H33 H 0.3924 0.2610 0.1759 0.035 Uiso 1 1 calc R
C34 C 0.3702(5) 0.3253(6) 0.0693(3) 0.0300(11) Uani 1 1 d .
H34 H 0.4322 0.3910 0.0759 0.036 Uiso 1 1 calc R
C35 C 0.3012(5) 0.3030(6) 0.0012(3) 0.0291(11) Uani 1 1 d .
C36 C 0.2084(5) 0.2141(6) -0.0105(3) 0.0300(11) Uani 1 1 d .
H36 H 0.1608 0.2043 -0.0580 0.036 Uiso 1 1 calc R
C37 C 0.1877(5) 0.1403(7) 0.0498(3) 0.0314(11) Uani 1 1 d .
H37 H 0.1244 0.0789 0.0435 0.038 Uiso 1 1 calc R
O1 O 0.4846(4) 0.2480(7) 0.3177(3) 0.0422(10) Uani 1 1 d .
H1A H 0.5420 0.2467 0.3515 0.063 Uiso 1 1 d R
H1B H 0.4722 0.3512 0.3013 0.063 Uiso 1 1 d R
O2 O 0.4269(4) 0.5747(7) 0.2714(3) 0.0520(12) Uani 1 1 d .
H2A H 0.4597 0.6499 0.2538 0.078 Uiso 1 1 d R
H2B H 0.3783 0.5307 0.2366 0.078 Uiso 1 1 d R

loop_
_atom_site_aniso_label
_atom_site_aniso_U_11
_atom_site_aniso_U_22
_atom_site_aniso_U_33
_atom_site_aniso_U_23
_atom_site_aniso_U_13
_atom_site_aniso_U_12
Cu1 0.0321(5) 0.0144(4) 0.0295(5) 0.00001(19) 0.0082(3) -0.00014(19)
Cl1 0.0439(9) 0.0261(6) 0.0380(7) 0.0023(5) 0.0124(6) 0.0021(5)
O11 0.0324(19) 0.0213(16) 0.0280(17) 0.0015(13) 0.0068(15) -0.0010(14)
O12 0.036(2) 0.0190(15) 0.036(2) -0.0016(14) 0.0095(17) -0.0030(14)
O21 0.036(2) 0.0157(14) 0.0298(18) 0.0007(13) 0.0074(15) 0.0019(13)
O22 0.033(2) 0.0174(15) 0.0312(19) -0.0013(13) 0.0090(16) -0.0003(13)
N10 0.025(2) 0.0175(17) 0.0235(19) 0.0016(15) 0.0069(16) -0.0015(15)
N3 0.036(3) 0.0179(17) 0.032(2) -0.0013(15) 0.011(2) -0.0006(16)
N7 0.026(2) 0.0131(15) 0.0215(18) -0.0017(14) 0.0051(15) 0.0019(14)
N9 0.035(3) 0.023(2) 0.030(2) -0.0018(15) 0.008(2) 0.0013(16)
C1 0.034(3) 0.026(2) 0.031(3) 0.0011(19) 0.009(2) 0.002(2)
C2 0.037(3) 0.021(2) 0.042(3) -0.004(2) 0.012(3) -0.001(2)
C4 0.026(2) 0.021(2) 0.027(2) -0.0011(18) 0.0071(19) -0.0005(18)
C5 0.031(3) 0.022(2) 0.027(2) 0.0012(16) 0.007(2) 0.0009(17)
C6 0.030(3) 0.021(2) 0.026(2) 0.0024(17) 0.0072(19) -0.0008(18)
C8 0.027(2) 0.023(2) 0.027(2) -0.0032(16) 0.007(2) -0.0011(17)
C11 0.025(2) 0.021(2) 0.024(2) 0.0004(17) 0.0055(19) -0.0010(17)
C12 0.029(2) 0.027(2) 0.028(2) -0.0015(19) 0.0083(19) 0.0013(19)
C21 0.031(3) 0.0174(19) 0.031(2) 0.0021(17) 0.008(2) 0.0023(17)
C22 0.033(3) 0.0156(19) 0.028(2) -0.0025(16) 0.007(2) -0.0013(17)
C31 0.042(3) 0.019(2) 0.040(3) 0.005(2) 0.015(3) 0.003(2)
C32 0.033(3) 0.021(2) 0.033(3) -0.0033(19) 0.011(2) 0.0010(19)
C33 0.029(3) 0.025(2) 0.034(3) -0.001(2) 0.007(2) 0.004(2)
C34 0.037(3) 0.020(2) 0.035(3) -0.0013(19) 0.013(2) 0.0022(19)
C35 0.037(3) 0.018(2) 0.030(3) 0.0037(16) 0.007(2) 0.0058(18)
C36 0.031(3) 0.025(2) 0.033(3) -0.0027(18) 0.007(2) 0.0010(18)
C37 0.033(3) 0.028(2) 0.033(3) -0.002(2) 0.008(2) 0.001(2)
O1 0.041(2) 0.044(2) 0.042(2) 0.000(2) 0.0120(19) 0.000(2)
O2 0.051(3) 0.054(3) 0.051(3) 0.000(2) 0.015(2) 0.000(2)

loop_
_atom_type_symbol
_atom_type_description
_atom_type_scat_dispersion_real
_atom_type_scat_dispersion_imag
_atom_type_scat_source
C C 0.0033 0.0016 'International Tables Vol C Tables 4.2.6.8 and 6.1.1.4'
H H 0.0000 0.0000 'International Tables Vol C Tables 4.2.6.8 and 6.1.1.4'
Cl Cl 0.1484 0.1585 'International Tables Vol C Tables 4.2.6.8 and 6.1.1.4'
Cu Cu 0.3201 1.2651 'International Tables Vol C Tables 4.2.6.8 and 6.1.1.4'
N N 0.0061 0.0033 'International Tables Vol C Tables 4.2.6.8 and 6.1.1.4'
O O 0.0106 0.0060 'International Tables Vol C Tables 4.2.6.8 and 6.1.1.4'

loop_
_geom_angle_atom_site_label_1
_geom_angle_atom_site_label_2
_geom_angle_atom_site_label_3
_geom_angle
_geom_angle_site_symmetry_1
_geom_angle_site_symmetry_3
Cu1 Cu1 Cu1 84.83(3) 2 2_545
O11 Cu1 Cu1 65.86(11) . 2
O11 Cu1 Cu1 142.72(11) . 2_545
O11 Cu1 O21 168.57(17) . .
O11 Cu1 O22 95.27(14) . 2
O11 Cu1 N10 85.13(16) . .
O11 Cu1 N7 93.19(16) . .
O21 Cu1 Cu1 116.17(12) . 2
O21 Cu1 Cu1 33.17(11) . 2_545
O21 Cu1 O22 87.14(15) . 2
O21 Cu1 N10 83.78(16) . .
O22 Cu1 Cu1 29.43(9) 2 2
O22 Cu1 Cu1 57.73(9) 2 2_545
N10 Cu1 Cu1 70.05(12) . 2_545
N10 Cu1 Cu1 86.79(12) . 2
N10 Cu1 O22 88.03(16) . 2
N7 Cu1 Cu1 116.59(13) . 2_545
N7 Cu1 Cu1 103.29(12) . 2
N7 Cu1 O21 97.08(16) . .
N7 Cu1 O22 103.85(16) . 2
N7 Cu1 N10 168.11(18) . .
C12 O11 Cu1 111.1(3) . .
C22 O21 Cu1 111.4(3) . .
C22 O22 Cu1 138.6(3) . 2_545
C11 N10 Cu1 104.5(3) . .
C11 N10 C31 111.5(4) . .
C21 N10 Cu1 103.8(3) . .
C21 N10 C11 115.5(4) . .
C21 N10 C31 108.0(4) . .
C31 N10 Cu1 113.3(3) . .
C2 N3 C4 113.4(5) . .
C5 N7 Cu1 128.0(4) . .
C8 N7 Cu1 127.8(4) . .
C8 N7 C5 104.2(4) . .
C4 N9 H9A 127.0 . .
C8 N9 H9A 127.0 . .
C8 N9 C4 106.0(5) . .
C2 C1 H1 119.5 . .
C6 C1 H1 119.5 . .
C6 C1 C2 121.1(5) . .
N3 C2 C1 123.9(6) . .
N3 C2 H2 118.1 . .
C1 C2 H2 118.0 . .
N3 C4 N9 126.8(5) . .
N3 C4 C5 127.1(5) . .
N9 C4 C5 106.1(5) . .
N7 C5 C4 109.4(5) . .
N7 C5 C6 132.8(5) . .
C4 C5 C6 117.8(5) . .
C1 C6 C5 116.7(5) . .
C1 C6 H6 121.6 . .
C5 C6 H6 121.7 . .
N7 C8 H8 122.9 . .
N9 C8 N7 114.2(5) . .
N9 C8 H8 122.9 . .
N10 C11 H11A 110.0 . .
N10 C11 H11B 109.9 . .
N10 C11 C12 108.8(4) . .
H11A C11 H11B 108.3 . .
C12 C11 H11A 109.9 . .
C12 C11 H11B 109.9 . .
O11 C12 O12 121.0(5) . .
O11 C12 C11 119.5(5) . .
O12 C12 C11 119.4(5) . .
N10 C21 H21A 109.9 . .
N10 C21 H21B 109.9 . .
N10 C21 C22 109.0(4) . .
H21A C21 H21B 108.3 . .
C22 C21 H21A 109.9 . .
C22 C21 H21B 109.8 . .
O21 C22 C21 117.4(4) . .
O22 C22 O21 125.2(5) . .
O22 C22 C21 117.1(5) . .
N10 C31 H31A 108.7 . .
N10 C31 H31B 108.5 . .
N10 C31 C32 114.9(4) . .
H31A C31 H31B 107.5 . .
C32 C31 H31A 108.6 . .
C32 C31 H31B 108.4 . .
C33 C32 C31 120.4(5) . .
C37 C32 C31 120.4(5) . .
C37 C32 C33 119.2(5) . .
C32 C33 H33 119.5 . .
C34 C33 C32 121.1(5) . .
C34 C33 H33 119.4 . .
C33 C34 H34 121.3 . .
C35 C34 C33 117.4(5) . .
C35 C34 H34 121.3 . .
C34 C35 Cl1 117.8(5) . .
C34 C35 C36 123.2(5) . .
C36 C35 Cl1 119.1(4) . .
C35 C36 H36 121.5 . .
C37 C36 C35 117.1(5) . .
C37 C36 H36 121.4 . .
C32 C37 C36 121.9(5) . .
C32 C37 H37 119.1 . .
C36 C37 H37 119.0 . .
H1A O1 H1B 109.2 . .
H2A O2 H2B 109.3 . .

loop_
_geom_bond_atom_site_label_1
_geom_bond_atom_site_label_2
_geom_bond_distance
_geom_bond_site_symmetry_2
_geom_bond_publ_flag
Cu1 Cu1 5.7130(14) 2_545 y
Cu1 Cu1 5.7130(14) 2 y
Cu1 O11 1.950(4) . y
Cu1 O21 1.957(3) . y
Cu1 O22 2.262(4) 2 y
Cu1 N10 1.984(4) . y
Cu1 N7 1.946(4) . y
Cl1 C35 1.752(6) . ?
O11 C12 1.252(7) . ?
O12 C12 1.283(6) . ?
O21 C22 1.273(6) . ?
O22 Cu1 2.262(4) 2_545 ?
O22 C22 1.242(6) . ?
N10 C11 1.465(6) . ?
N10 C21 1.471(6) . ?
N10 C31 1.491(7) . ?
N3 C2 1.339(8) . ?
N3 C4 1.341(7) . ?
N7 C5 1.371(7) . ?
N7 C8 1.330(7) . ?
N9 H9A 0.8800 . ?
N9 C4 1.376(7) . ?
N9 C8 1.327(7) . ?
C1 H1 0.9500 . ?
C1 C2 1.407(8) . ?
C1 C6 1.361(8) . ?
C2 H2 0.9500 . ?
C4 C5 1.393(7) . ?
C5 C6 1.397(7) . ?
C6 H6 0.9500 . ?
C8 H8 0.9500 . ?
C11 H11A 0.9900 . ?
C11 H11B 0.9900 . ?
C11 C12 1.503(7) . ?
C21 H21A 0.9900 . ?
C21 H21B 0.9900 . ?
C21 C22 1.518(7) . ?
C31 H31A 0.9900 . ?
C31 H31B 0.9900 . ?
C31 C32 1.518(8) . ?
C32 C33 1.381(8) . ?
C32 C37 1.368(8) . ?
C33 H33 0.9500 . ?
C33 C34 1.386(8) . ?
C34 H34 0.9500 . ?
C34 C35 1.374(8) . ?
C35 C36 1.382(8) . ?
C36 H36 0.9500 . ?
C36 C37 1.380(8) . ?
C37 H37 0.9500 . ?
O1 H1A 0.8507 . ?
O1 H1B 0.8542 . ?
O2 H2A 0.8525 . ?
O2 H2B 0.8558 . ?

loop_
_geom_hbond_atom_site_label_D
_geom_hbond_atom_site_label_H
_geom_hbond_atom_site_label_A
_geom_hbond_distance_DH
_geom_hbond_distance_HA
_geom_hbond_distance_DA
_geom_hbond_angle_DHA
_geom_hbond_site_symmetry_A
N9 H9A O12 0.88 1.86 2.740(7) 173.6 3_565
O1 H1A N3 0.85 2.08 2.879(7) 156.6 4_666
O1 H1B O2 0.85 1.86 2.708(8) 170.9 .
O2 H2A O1 0.85 1.89 2.691(8) 155.7 2_655
O2 H2B O12 0.86 2.10 2.748(7) 132.7 .

loop_
_geom_torsion_atom_site_label_1
_geom_torsion_atom_site_label_2
_geom_torsion_atom_site_label_3
_geom_torsion_atom_site_label_4
_geom_torsion
_geom_torsion_site_symmetry_1
Cu1 Cu1 O11 C12 31.5(5) 2_545
Cu1 Cu1 O11 C12 72.8(3) 2
Cu1 Cu1 O21 C22 -58.3(4) 2
Cu1 Cu1 O21 C22 -37.5(3) 2_545
Cu1 Cu1 N10 C11 -38.3(3) 2
Cu1 Cu1 N10 C11 -124.0(3) 2_545
Cu1 Cu1 N10 C21 -2.5(3) 2_545
Cu1 Cu1 N10 C21 83.2(3) 2
Cu1 Cu1 N10 C31 -159.9(3) 2
Cu1 Cu1 N10 C31 114.5(3) 2_545
Cu1 Cu1 N7 C5 -67.5(4) 2
Cu1 Cu1 N7 C5 23.4(4) 2_545
Cu1 Cu1 N7 C8 115.8(4) 2
Cu1 Cu1 N7 C8 -153.4(3) 2_545
Cu1 O11 C12 O12 179.3(4) .
Cu1 O11 C12 C11 -1.0(6) .
Cu1 O21 C22 O22 165.9(4) .
Cu1 O21 C22 C21 -9.0(6) .
Cu1 O22 C22 O21 -107.5(6) 2_545
Cu1 O22 C22 C21 67.5(7) 2_545
Cu1 N10 C11 C12 -33.5(5) .
Cu1 N10 C21 C22 36.3(4) .
Cu1 N10 C31 C32 55.7(5) .
Cu1 N7 C5 C4 -176.2(3) .
Cu1 N7 C5 C6 2.5(8) .
Cu1 N7 C8 N9 177.2(3) .
Cl1 C35 C36 C37 175.8(4) .
O11 Cu1 O21 C22 39.2(10) .
O11 Cu1 N10 C11 27.7(3) .
O11 Cu1 N10 C21 149.2(3) .
O11 Cu1 N10 C31 -93.8(3) .
O11 Cu1 N7 C5 -133.4(4) .
O11 Cu1 N7 C8 49.8(4) .
O21 Cu1 O11 C12 -30.0(10) .
O21 Cu1 N10 C11 -155.1(3) .
O21 Cu1 N10 C21 -33.6(3) .
O21 Cu1 N10 C31 83.4(3) .
O21 Cu1 N7 C5 51.6(4) .
O21 Cu1 N7 C8 -125.1(4) .
O22 Cu1 O11 C12 71.7(4) 2
O22 Cu1 O21 C22 -63.3(4) 2
O22 Cu1 N10 C11 -67.7(3) 2
O22 Cu1 N10 C21 53.8(3) 2
O22 Cu1 N10 C31 170.7(3) 2
O22 Cu1 N7 C5 -37.2(4) 2
O22 Cu1 N7 C8 146.1(4) 2
N10 Cu1 O11 C12 -15.9(4) .
N10 Cu1 O21 C22 25.0(4) .
N10 Cu1 N7 C5 145.1(7) .
N10 Cu1 N7 C8 -31.7(10) .
N10 C11 C12 O11 24.8(7) .
N10 C11 C12 O12 -155.5(5) .
N10 C21 C22 O21 -19.6(6) .
N10 C21 C22 O22 165.0(4) .
N10 C31 C32 C33 100.8(6) .
N10 C31 C32 C37 -82.3(6) .
N3 C4 C5 N7 178.2(5) .
N3 C4 C5 C6 -0.7(8) .
N7 Cu1 O11 C12 175.9(4) .
N7 Cu1 O21 C22 -166.9(4) .
N7 Cu1 N10 C11 110.1(8) .
N7 Cu1 N10 C21 -128.4(7) .
N7 Cu1 N10 C31 -11.5(9) .
N7 C5 C6 C1 -178.8(5) .
N9 C4 C5 N7 -1.7(5) .
N9 C4 C5 C6 179.4(4) .
C2 N3 C4 N9 179.9(5) .
C2 N3 C4 C5 0.0(7) .
C2 C1 C6 C5 1.6(7) .
C4 N3 C2 C1 1.6(7) .
C4 N9 C8 N7 -0.8(5) .
C4 C5 C6 C1 -0.2(7) .
C5 N7 C8 N9 -0.2(5) .
C6 C1 C2 N3 -2.6(8) .
C8 N7 C5 C4 1.2(5) .
C8 N7 C5 C6 179.9(5) .
C8 N9 C4 N3 -178.4(5) .
C8 N9 C4 C5 1.5(5) .
C11 N10 C21 C22 150.1(4) .
C11 N10 C31 C32 -61.9(6) .
C21 N10 C11 C12 -146.9(4) .
C21 N10 C31 C32 170.2(5) .
C31 N10 C11 C12 89.3(5) .
C31 N10 C21 C22 -84.3(5) .
C31 C32 C33 C34 174.6(5) .
C31 C32 C37 C36 -174.3(5) .
C32 C33 C34 C35 -0.1(8) .
C33 C32 C37 C36 2.6(8) .
C33 C34 C35 Cl1 -175.6(4) .
C33 C34 C35 C36 2.6(8) .
C34 C35 C36 C37 -2.4(8) .
C35 C36 C37 C32 -0.3(8) .
C37 C32 C33 C34 -2.4(8) .
